data_1509696
loop_
_publ_author_name
'Linke, C.'
'Jansen, M.'

_publ_section_title
;
 Ueber Ag2 Sn O3, das erste Silberstannat
;
_journal_name_full 'Zeitschrift fuer Anorganische und Allgemeine Chemie'
_journal_page_first 1441
_journal_page_last 1446
_journal_paper_doi 10.1002/zaac.19976230920
_journal_volume 623
_journal_year 1997
_chemical_formula_sum 'Ag2 O3 Sn'
_chemical_name_systematic 'Ag2 (Sn O3)'
_space_group_IT_number 182
_symmetry_space_group_name_Hall 'P 6c 2c'
_symmetry_space_group_name_H-M 'P 63 2 2'
_cell_angle_alpha 90
_cell_angle_beta 90
_cell_angle_gamma 120
_cell_formula_units_Z 4
_cell_length_a 5.623
_cell_length_b 5.623
_cell_length_c 12.6694
_cell_volume 346.915
_citation_journal_id_ASTM ZAACAB
_cod_data_source_file silver2-3_158.cif
_cod_data_source_block Ag2O3Sn1
_cod_original_cell_volume 346.9148
_cod_original_formula_sum 'Ag2 O3 Sn1'
_cod_database_code 1509696

loop_
_symmetry_equiv_pos_as_xyz
x,y,z
x-y,x,z+1/2
-y,x-y,z
-x,-y,z+1/2
-x+y,-x,z
y,-x+y,z+1/2
-y,-x,-z+1/2
x-y,-y,-z
x,x-y,-z+1/2
y,x,-z
-x+y,y,-z+1/2
-x,-x+y,-z

loop_
_atom_site_label
_atom_site_type_symbol
_atom_site_fract_x
_atom_site_fract_y
_atom_site_fract_z
_atom_site_occupancy
_atom_site_U_iso_or_equiv
Sn1 Sn+4 0.3333 0.6667 0.25 1 0.0
Ag2 Ag+1 0.6667 0.3333 0.1845 0.33 0.0
Ag1 Ag+1 0.3259 0 0 1 0.0
Sn2 Sn+4 0 0 0.25 1 0.0
Ag3 Ag+1 0.6667 0.3333 0.25 0.33 0.0
O1 O-2 0.0511 0.3343 0.1621 1 0.0
